data_7154542
loop_
_publ_author_name
'Rasheed, O. K.'
'Hardcastle, I. R.'
'Raftery, J.'
'Quayle, P.'

_publ_section_title
;
 Aryne generation vs. Truce-Smiles and fries rearrangements during the
 Kobayashi fragmentation reaction: a new bi-aryl synthesis.
;
_journal_issue 29
_journal_name_full 'Organic &amp; biomolecular chemistry'
_journal_page_first 8048
_journal_page_last 8052
_journal_paper_doi 10.1039/c5ob01239b
_journal_volume 13
_journal_year 2015
_chemical_formula_sum 'C13 H10 N2 O5'
_chemical_formula_weight 274.23
_chemical_name_systematic
; 
 ? 
;
_space_group_IT_number 14
_symmetry_cell_setting monoclinic
_symmetry_space_group_name_Hall '-P 2yn'
_symmetry_space_group_name_H-M 'P 1 21/n 1'
_atom_sites_solution_hydrogens geom
_atom_sites_solution_primary direct
_atom_sites_solution_secondary difmap
_audit_creation_method SHELXL-97
_audit_update_record
;
2015-03-30 deposited with the CCDC.
2015-06-18 downloaded from the CCDC.
;
_cell_angle_alpha 90.00
_cell_angle_beta 110.1920(10)
_cell_angle_gamma 90.00
_cell_formula_units_Z 8
_cell_length_a 15.6137(4)
_cell_length_b 7.7484(2)
_cell_length_c 21.2252(5)
_cell_measurement_reflns_used 8091
_cell_measurement_temperature 100(2)
_cell_measurement_theta_max 72.31
_cell_measurement_theta_min 4.42
_cell_volume 2410.03(11)
_computing_cell_refinement 'Bruker SAINT'
_computing_data_collection 'Bruker APEX2'
_computing_data_reduction 'Bruker SAINT'
_computing_molecular_graphics 'Bruker SHELXTL'
_computing_publication_material 'Bruker SHELXTL'
_computing_structure_refinement 'SHELXL-97 (Sheldrick, 2008)'
_computing_structure_solution 'SHELXS-97 (Sheldrick, 2008)'
_diffrn_ambient_temperature 100(2)
_diffrn_measured_fraction_theta_full 0.965
_diffrn_measured_fraction_theta_max 0.956
_diffrn_measurement_device_type 'Bruker APEX-II CCD'
_diffrn_measurement_method '\f and \w scans'
_diffrn_radiation_monochromator graphite
_diffrn_radiation_source 'fine-focus sealed tube'
_diffrn_radiation_type CuK\a
_diffrn_radiation_wavelength 1.54178
_diffrn_reflns_av_R_equivalents 0.0231
_diffrn_reflns_av_sigmaI/netI 0.0265
_diffrn_reflns_limit_h_max 18
_diffrn_reflns_limit_h_min -19
_diffrn_reflns_limit_k_max 9
_diffrn_reflns_limit_k_min -9
_diffrn_reflns_limit_l_max 26
_diffrn_reflns_limit_l_min -18
_diffrn_reflns_number 12895
_diffrn_reflns_theta_full 66.60
_diffrn_reflns_theta_max 72.30
_diffrn_reflns_theta_min 6.04
_exptl_absorpt_coefficient_mu 1.010
_exptl_absorpt_correction_T_max 0.8633
_exptl_absorpt_correction_T_min 0.658587
_exptl_absorpt_correction_type multi-scan
_exptl_absorpt_process_details SADABS
_exptl_crystal_colour yellow
_exptl_crystal_density_diffrn 1.512
_exptl_crystal_density_method 'not measured'
_exptl_crystal_description block
_exptl_crystal_F_000 1136
_exptl_crystal_size_max 0.23
_exptl_crystal_size_mid 0.19
_exptl_crystal_size_min 0.15
_refine_diff_density_max 0.294
_refine_diff_density_min -0.336
_refine_diff_density_rms 0.077
_refine_ls_extinction_method none
_refine_ls_goodness_of_fit_ref 1.081
_refine_ls_hydrogen_treatment constr
_refine_ls_matrix_type full
_refine_ls_number_parameters 365
_refine_ls_number_reflns 4561
_refine_ls_number_restraints 0
_refine_ls_restrained_S_all 1.081
_refine_ls_R_factor_all 0.0475
_refine_ls_R_factor_gt 0.0448
_refine_ls_shift/su_max 0.000
_refine_ls_shift/su_mean 0.000
_refine_ls_structure_factor_coef Fsqd
_refine_ls_weighting_details 'calc w=1/[\s^2^(Fo^2^)+(0.0411P)^2^+2.7535P] where P=(Fo^2^+2Fc^2^)/3'
_refine_ls_weighting_scheme calc
_refine_ls_wR_factor_gt 0.1116
_refine_ls_wR_factor_ref 0.1131
_reflns_number_gt 4263
_reflns_number_total 4561
_reflns_threshold_expression >2sigma(I)
_cod_data_source_file c5ob01239b2.cif
_cod_data_source_block s3898ma
_cod_depositor_comments
;
The following automatic conversions were performed:

'_symmetry_cell_setting' value 'Monoclinic' changed to 'monoclinic'
according to
/usr/data/users/saulius/crontab/automatic-downloads/rss-feeds/RSC/lib/dictionaries/cif_core.dic
dictionary named 'cif_core.dic' version 2.4.2 from 2011-04-26.

Automatic conversion script
Id: cif_fix_values 3271 2015-04-21 07:52:19Z andrius 

 Adding full bibliography for 7154537--7154542.cif.
;
_cod_original_cell_volume 2410.03(10)
_cod_original_sg_symbol_H-M P2(1)/n
_cod_database_code 7154542

loop_
_symmetry_equiv_pos_as_xyz
'x, y, z'
'-x+1/2, y+1/2, -z+1/2'
'-x, -y, -z'
'x-1/2, -y-1/2, z-1/2'

loop_
_atom_site_label
_atom_site_type_symbol
_atom_site_fract_x
_atom_site_fract_y
_atom_site_fract_z
_atom_site_U_iso_or_equiv
_atom_site_adp_type
_atom_site_occupancy
_atom_site_symmetry_multiplicity
_atom_site_calc_flag
_atom_site_refinement_flags
C12 C 0.59808(12) 1.0577(2) 0.09708(10) 0.0193(4) Uani 1 1 d .
C1 C 0.87580(12) 1.0754(2) 0.28709(9) 0.0148(3) Uani 1 1 d .
C2 C 0.91676(12) 1.0929(2) 0.35703(9) 0.0157(4) Uani 1 1 d .
C3 C 0.87453(12) 1.0361(2) 0.40158(9) 0.0164(4) Uani 1 1 d .
H3 H 0.9048 1.0484 0.4486 0.020 Uiso 1 1 calc R
C4 C 0.78886(12) 0.9622(2) 0.37733(9) 0.0168(4) Uani 1 1 d .
C5 C 0.74735(12) 0.9462(2) 0.30761(9) 0.0154(3) Uani 1 1 d .
H5 H 0.6880 0.8971 0.2904 0.018 Uiso 1 1 calc R
C6 C 0.78875(12) 0.9985(2) 0.26255(9) 0.0146(3) Uani 1 1 d .
C7 C 0.74048(13) 0.9003(3) 0.42356(10) 0.0215(4) Uani 1 1 d .
H7A H 0.7845 0.8900 0.4693 0.032 Uiso 1 1 calc R
H7B H 0.7127 0.7874 0.4083 0.032 Uiso 1 1 calc R
H7C H 0.6928 0.9832 0.4231 0.032 Uiso 1 1 calc R
C8 C 0.73787(12) 0.9843(2) 0.18910(9) 0.0141(3) Uani 1 1 d .
C9 C 0.76857(11) 0.9094(2) 0.14048(9) 0.0137(3) Uani 1 1 d .
C10 C 0.71653(12) 0.9060(2) 0.07273(9) 0.0163(4) Uani 1 1 d .
H10 H 0.7395 0.8521 0.0416 0.020 Uiso 1 1 calc R
C11 C 0.63083(12) 0.9817(2) 0.05067(9) 0.0186(4) Uani 1 1 d .
H11 H 0.5949 0.9815 0.0043 0.022 Uiso 1 1 calc R
H12 H 0.5395 1.1103 0.0824 0.022 Uiso 1 1 d R
C13 C 0.65039(12) 1.0573(2) 0.16483(9) 0.0172(4) Uani 1 1 d .
H13 H 0.6261 1.1082 0.1958 0.021 Uiso 1 1 calc R
C14 C 0.15558(12) 0.9176(2) 0.27953(9) 0.0143(3) Uani 1 1 d .
C15 C 0.18140(12) 0.8991(2) 0.34939(9) 0.0164(4) Uani 1 1 d .
C16 C 0.26641(12) 0.9545(2) 0.39303(9) 0.0174(4) Uani 1 1 d .
H16 H 0.2812 0.9426 0.4402 0.021 Uiso 1 1 calc R
C17 C 0.32873(12) 1.0260(2) 0.36803(9) 0.0177(4) Uani 1 1 d .
C18 C 0.30377(12) 1.0432(2) 0.29822(9) 0.0160(4) Uani 1 1 d .
H18 H 0.3467 1.0909 0.2804 0.019 Uiso 1 1 calc R
C19 C 0.21902(12) 0.9934(2) 0.25411(9) 0.0146(3) Uani 1 1 d .
C20 C 0.42146(13) 1.0866(3) 0.41342(10) 0.0230(4) Uani 1 1 d .
H20A H 0.4231 1.0882 0.4600 0.034 Uiso 1 1 calc R
H20B H 0.4329 1.2031 0.4002 0.034 Uiso 1 1 calc R
H20C H 0.4685 1.0078 0.4095 0.034 Uiso 1 1 calc R
C21 C 0.19810(12) 1.0083(2) 0.18033(9) 0.0147(3) Uani 1 1 d .
C22 C 0.11891(12) 1.0817(2) 0.13427(9) 0.0156(4) Uani 1 1 d .
C23 C 0.10097(13) 1.0801(2) 0.06552(9) 0.0191(4) Uani 1 1 d .
H23 H 0.0462 1.1295 0.0358 0.023 Uiso 1 1 calc R
C24 C 0.16347(13) 1.0061(3) 0.04054(10) 0.0214(4) Uani 1 1 d .
H24 H 0.1514 1.0028 -0.0065 0.026 Uiso 1 1 calc R
C25 C 0.24385(13) 0.9369(2) 0.08473(10) 0.0206(4) Uani 1 1 d .
H25 H 0.2877 0.8888 0.0680 0.025 Uiso 1 1 calc R
C26 C 0.26025(12) 0.9376(2) 0.15322(9) 0.0176(4) Uani 1 1 d .
H26 H 0.3153 0.8887 0.1826 0.021 Uiso 1 1 calc R
N1 N 1.00602(10) 1.1728(2) 0.38556(8) 0.0182(3) Uani 1 1 d .
N2 N 0.85757(10) 0.82166(19) 0.15886(7) 0.0152(3) Uani 1 1 d .
N3 N 0.11929(11) 0.8229(2) 0.37863(8) 0.0188(3) Uani 1 1 d .
N4 N 0.05083(10) 1.1705(2) 0.15646(8) 0.0170(3) Uani 1 1 d .
O1 O 0.91173(8) 1.12926(17) 0.24140(6) 0.0169(3) Uani 1 1 d .
H1 H 0.9643 1.1686 0.2611 0.025 Uiso 1 1 calc R
O2 O 1.04624(9) 1.2205(2) 0.34719(7) 0.0272(3) Uani 1 1 d .
O3 O 1.03987(9) 1.19057(19) 0.44657(7) 0.0270(3) Uani 1 1 d .
O4 O 0.89216(8) 0.76516(16) 0.21612(6) 0.0169(3) Uani 1 1 d .
O5 O 0.89210(9) 0.8054(2) 0.11542(7) 0.0252(3) Uani 1 1 d .
O6 O 0.07566(8) 0.86681(16) 0.23442(6) 0.0165(3) Uani 1 1 d .
H6 H 0.0420 0.8279 0.2546 0.025 Uiso 1 1 calc R
O7 O 0.14144(10) 0.8148(2) 0.43988(7) 0.0285(3) Uani 1 1 d .
O8 O 0.04440(9) 0.7680(2) 0.34080(7) 0.0283(3) Uani 1 1 d .
O9 O 0.07594(9) 1.23378(16) 0.21309(6) 0.0186(3) Uani 1 1 d .
O10 O -0.02747(9) 1.1812(2) 0.11664(7) 0.0279(3) Uani 1 1 d .

loop_
_atom_site_aniso_label
_atom_site_aniso_U_11
_atom_site_aniso_U_22
_atom_site_aniso_U_33
_atom_site_aniso_U_23
_atom_site_aniso_U_13
_atom_site_aniso_U_12
C12 0.0125(8) 0.0178(9) 0.0238(10) -0.0025(7) 0.0014(7) 0.0008(7)
C1 0.0136(8) 0.0124(8) 0.0180(9) -0.0004(6) 0.0048(7) 0.0023(6)
C2 0.0128(8) 0.0133(8) 0.0176(9) -0.0019(6) 0.0010(7) 0.0011(6)
C3 0.0176(8) 0.0133(8) 0.0156(9) -0.0013(6) 0.0024(7) 0.0037(7)
C4 0.0189(9) 0.0122(8) 0.0195(9) 0.0003(7) 0.0070(7) 0.0033(7)
C5 0.0135(8) 0.0117(8) 0.0198(9) -0.0019(7) 0.0044(7) 0.0003(6)
C6 0.0143(8) 0.0111(8) 0.0174(9) -0.0024(6) 0.0040(7) 0.0015(6)
C7 0.0239(9) 0.0213(9) 0.0207(10) -0.0002(7) 0.0096(8) -0.0009(7)
C8 0.0129(8) 0.0118(8) 0.0163(9) -0.0005(6) 0.0033(7) -0.0026(6)
C9 0.0111(8) 0.0123(8) 0.0164(9) 0.0013(6) 0.0030(7) -0.0009(6)
C10 0.0175(8) 0.0149(8) 0.0167(9) -0.0007(6) 0.0060(7) -0.0025(7)
C11 0.0179(9) 0.0183(9) 0.0152(9) 0.0000(7) 0.0000(7) -0.0018(7)
C13 0.0158(8) 0.0156(8) 0.0193(9) -0.0039(7) 0.0047(7) -0.0005(7)
C14 0.0126(8) 0.0117(8) 0.0177(9) 0.0005(6) 0.0043(7) 0.0023(6)
C15 0.0176(8) 0.0138(8) 0.0193(9) 0.0021(7) 0.0083(7) 0.0042(7)
C16 0.0191(9) 0.0155(8) 0.0166(9) 0.0008(7) 0.0050(7) 0.0051(7)
C17 0.0163(8) 0.0139(8) 0.0195(9) -0.0001(7) 0.0017(7) 0.0034(7)
C18 0.0138(8) 0.0125(8) 0.0220(9) 0.0007(7) 0.0064(7) 0.0015(6)
C19 0.0140(8) 0.0116(8) 0.0179(9) 0.0013(6) 0.0049(7) 0.0018(6)
C20 0.0188(9) 0.0223(10) 0.0223(10) -0.0011(7) 0.0002(8) 0.0002(7)
C21 0.0138(8) 0.0127(8) 0.0172(9) 0.0016(6) 0.0047(7) -0.0037(6)
C22 0.0136(8) 0.0136(8) 0.0198(9) 0.0015(7) 0.0059(7) -0.0018(6)
C23 0.0186(9) 0.0181(9) 0.0175(9) 0.0037(7) 0.0023(7) -0.0029(7)
C24 0.0253(10) 0.0229(10) 0.0165(9) 0.0009(7) 0.0078(8) -0.0066(8)
C25 0.0219(9) 0.0203(9) 0.0228(10) -0.0007(7) 0.0117(8) -0.0025(7)
C26 0.0156(8) 0.0165(9) 0.0211(9) 0.0025(7) 0.0068(7) -0.0009(7)
N1 0.0147(7) 0.0161(7) 0.0203(9) -0.0029(6) 0.0017(6) 0.0012(6)
N2 0.0142(7) 0.0137(7) 0.0176(8) -0.0005(6) 0.0052(6) -0.0012(6)
N3 0.0193(8) 0.0184(8) 0.0202(8) 0.0052(6) 0.0086(7) 0.0043(6)
N4 0.0148(7) 0.0153(7) 0.0199(8) 0.0041(6) 0.0046(6) 0.0000(6)
O1 0.0130(6) 0.0186(6) 0.0186(7) -0.0005(5) 0.0048(5) -0.0035(5)
O2 0.0178(7) 0.0351(8) 0.0281(8) -0.0073(6) 0.0074(6) -0.0093(6)
O3 0.0225(7) 0.0321(8) 0.0189(7) -0.0059(6) -0.0026(6) -0.0043(6)
O4 0.0155(6) 0.0176(6) 0.0161(7) 0.0040(5) 0.0035(5) 0.0010(5)
O5 0.0199(7) 0.0389(8) 0.0198(7) 0.0018(6) 0.0108(6) 0.0074(6)
O6 0.0128(6) 0.0183(6) 0.0180(7) 0.0017(5) 0.0046(5) -0.0029(5)
O7 0.0329(8) 0.0369(9) 0.0177(7) 0.0060(6) 0.0115(6) 0.0006(6)
O8 0.0182(7) 0.0415(9) 0.0249(8) 0.0079(6) 0.0070(6) -0.0057(6)
O9 0.0190(6) 0.0165(6) 0.0198(7) -0.0016(5) 0.0059(5) -0.0012(5)
O10 0.0135(6) 0.0400(9) 0.0251(8) 0.0019(6) 0.0003(6) 0.0054(6)

loop_
_atom_type_symbol
_atom_type_description
_atom_type_scat_dispersion_real
_atom_type_scat_dispersion_imag
_atom_type_scat_source
C C 0.0181 0.0091 'International Tables Vol C Tables 4.2.6.8 and 6.1.1.4'
H H 0.0000 0.0000 'International Tables Vol C Tables 4.2.6.8 and 6.1.1.4'
N N 0.0311 0.0180 'International Tables Vol C Tables 4.2.6.8 and 6.1.1.4'
O O 0.0492 0.0322 'International Tables Vol C Tables 4.2.6.8 and 6.1.1.4'

loop_
_geom_angle_atom_site_label_1
_geom_angle_atom_site_label_2
_geom_angle_atom_site_label_3
_geom_angle
C13 C12 C11 120.36(17)
C13 C12 H12 119.8
C11 C12 H12 119.8
O1 C1 C2 125.54(16)
O1 C1 C6 117.02(16)
C2 C1 C6 117.41(16)
C3 C2 C1 122.37(16)
C3 C2 N1 117.46(16)
C1 C2 N1 120.17(16)
C4 C3 C2 120.06(17)
C4 C3 H3 120.0
C2 C3 H3 120.0
C3 C4 C5 117.77(16)
C3 C4 C7 121.84(17)
C5 C4 C7 120.38(17)
C6 C5 C4 123.13(16)
C6 C5 H5 118.4
C4 C5 H5 118.4
C5 C6 C1 119.24(17)
C5 C6 C8 119.54(16)
C1 C6 C8 121.07(16)
C4 C7 H7A 109.5
C4 C7 H7B 109.5
H7A C7 H7B 109.5
C4 C7 H7C 109.5
H7A C7 H7C 109.5
H7B C7 H7C 109.5
C13 C8 C9 115.66(16)
C13 C8 C6 117.07(15)
C9 C8 C6 127.25(16)
C10 C9 C8 122.92(16)
C10 C9 N2 115.30(15)
C8 C9 N2 121.74(15)
C11 C10 C9 119.62(17)
C11 C10 H10 120.2
C9 C10 H10 120.2
C10 C11 C12 119.27(17)
C10 C11 H11 120.4
C12 C11 H11 120.4
C12 C13 C8 122.16(17)
C12 C13 H13 118.9
C8 C13 H13 118.9
O6 C14 C15 125.50(16)
O6 C14 C19 116.87(15)
C15 C14 C19 117.62(16)
C16 C15 C14 121.97(16)
C16 C15 N3 117.71(16)
C14 C15 N3 120.32(16)
C17 C16 C15 120.28(17)
C17 C16 H16 119.9
C15 C16 H16 119.9
C16 C17 C18 118.05(17)
C16 C17 C20 121.95(17)
C18 C17 C20 120.00(17)
C19 C18 C17 122.66(16)
C19 C18 H18 118.7
C17 C18 H18 118.7
C18 C19 C14 119.39(16)
C18 C19 C21 120.02(15)
C14 C19 C21 120.44(15)
C17 C20 H20A 109.5
C17 C20 H20B 109.5
H20A C20 H20B 109.5
C17 C20 H20C 109.5
H20A C20 H20C 109.5
H20B C20 H20C 109.5
C26 C21 C22 116.17(16)
C26 C21 C19 118.06(16)
C22 C21 C19 125.72(16)
C23 C22 C21 122.54(17)
C23 C22 N4 115.73(15)
C21 C22 N4 121.70(16)
C24 C23 C22 119.53(17)
C24 C23 H23 120.2
C22 C23 H23 120.2
C23 C24 C25 119.54(17)
C23 C24 H24 120.2
C25 C24 H24 120.2
C26 C25 C24 120.20(17)
C26 C25 H25 119.9
C24 C25 H25 119.9
C25 C26 C21 121.98(17)
C25 C26 H26 119.0
C21 C26 H26 119.0
O3 N1 O2 121.82(15)
O3 N1 C2 119.33(15)
O2 N1 C2 118.85(15)
O5 N2 O4 123.44(15)
O5 N2 C9 117.91(15)
O4 N2 C9 118.63(14)
O7 N3 O8 121.69(16)
O7 N3 C15 119.40(16)
O8 N3 C15 118.91(15)
O10 N4 O9 123.52(16)
O10 N4 C22 117.99(15)
O9 N4 C22 118.47(14)
C1 O1 H1 109.5
C14 O6 H6 109.5

loop_
_geom_bond_atom_site_label_1
_geom_bond_atom_site_label_2
_geom_bond_distance
C12 C13 1.387(3)
C12 C11 1.388(3)
C12 H12 0.9498
C1 O1 1.343(2)
C1 C2 1.406(3)
C1 C6 1.409(2)
C2 C3 1.397(3)
C2 N1 1.453(2)
C3 C4 1.381(3)
C3 H3 0.9500
C4 C5 1.401(3)
C4 C7 1.509(2)
C5 C6 1.387(2)
C5 H5 0.9500
C6 C8 1.489(3)
C7 H7A 0.9800
C7 H7B 0.9800
C7 H7C 0.9800
C8 C13 1.402(2)
C8 C9 1.405(2)
C9 C10 1.386(3)
C9 N2 1.474(2)
C10 C11 1.386(3)
C10 H10 0.9500
C11 H11 0.9500
C13 H13 0.9500
C14 O6 1.343(2)
C14 C15 1.403(2)
C14 C19 1.409(2)
C15 C16 1.398(3)
C15 N3 1.445(2)
C16 C17 1.376(3)
C16 H16 0.9500
C17 C18 1.402(3)
C17 C20 1.511(3)
C18 C19 1.386(2)
C18 H18 0.9500
C19 C21 1.490(2)
C20 H20A 0.9800
C20 H20B 0.9800
C20 H20C 0.9800
C21 C26 1.399(2)
C21 C22 1.405(2)
C22 C23 1.388(3)
C22 N4 1.473(2)
C23 C24 1.385(3)
C23 H23 0.9500
C24 C25 1.389(3)
C24 H24 0.9500
C25 C26 1.386(3)
C25 H25 0.9500
C26 H26 0.9500
N1 O3 1.226(2)
N1 O2 1.244(2)
N2 O5 1.225(2)
N2 O4 1.2276(19)
N3 O7 1.226(2)
N3 O8 1.243(2)
N4 O10 1.226(2)
N4 O9 1.230(2)
O1 H1 0.8400
O6 H6 0.8400

loop_
_geom_hbond_atom_site_label_D
_geom_hbond_atom_site_label_H
_geom_hbond_atom_site_label_A
_geom_hbond_distance_DH
_geom_hbond_distance_HA
_geom_hbond_distance_DA
_geom_hbond_angle_DHA
_geom_hbond_site_symmetry_A
O1 H1 O2 0.84 1.88 2.5880(18) 141.6 .
O1 H1 O9 0.84 2.36 2.9419(17) 127.2 1_655
O1 H1 N1 0.84 2.49 2.921(2) 112.7 .
O6 H6 O8 0.84 1.88 2.5853(18) 141.3 .
O6 H6 O4 0.84 2.25 2.8655(17) 130.4 1_455
O6 H6 N3 0.84 2.49 2.917(2) 112.6 .

loop_
_geom_torsion_atom_site_label_1
_geom_torsion_atom_site_label_2
_geom_torsion_atom_site_label_3
_geom_torsion_atom_site_label_4
_geom_torsion
O1 C1 C2 C3 178.92(16)
C6 C1 C2 C3 0.5(3)
O1 C1 C2 N1 -0.9(3)
C6 C1 C2 N1 -179.32(15)
C1 C2 C3 C4 -1.1(3)
N1 C2 C3 C4 178.73(15)
C2 C3 C4 C5 0.3(3)
C2 C3 C4 C7 -179.56(16)
C3 C4 C5 C6 1.0(3)
C7 C4 C5 C6 -179.14(16)
C4 C5 C6 C1 -1.5(3)
C4 C5 C6 C8 -177.10(16)
O1 C1 C6 C5 -177.79(15)
C2 C1 C6 C5 0.8(2)
O1 C1 C6 C8 -2.3(2)
C2 C1 C6 C8 176.28(15)
C5 C6 C8 C13 51.7(2)
C1 C6 C8 C13 -123.74(18)
C5 C6 C8 C9 -130.06(19)
C1 C6 C8 C9 54.5(2)
C13 C8 C9 C10 -0.3(2)
C6 C8 C9 C10 -178.50(16)
C13 C8 C9 N2 -177.51(15)
C6 C8 C9 N2 4.3(3)
C8 C9 C10 C11 1.1(3)
N2 C9 C10 C11 178.54(15)
C9 C10 C11 C12 -0.8(3)
C13 C12 C11 C10 -0.3(3)
C11 C12 C13 C8 1.2(3)
C9 C8 C13 C12 -0.9(3)
C6 C8 C13 C12 177.53(16)
O6 C14 C15 C16 179.54(16)
C19 C14 C15 C16 0.5(3)
O6 C14 C15 N3 -1.2(3)
C19 C14 C15 N3 179.76(15)
C14 C15 C16 C17 -1.5(3)
N3 C15 C16 C17 179.21(16)
C15 C16 C17 C18 0.8(3)
C15 C16 C17 C20 -179.68(17)
C16 C17 C18 C19 0.9(3)
C20 C17 C18 C19 -178.61(17)
C17 C18 C19 C14 -1.9(3)
C17 C18 C19 C21 -177.45(16)
O6 C14 C19 C18 -177.96(15)
C15 C14 C19 C18 1.1(2)
O6 C14 C19 C21 -2.4(2)
C15 C14 C19 C21 176.68(15)
C18 C19 C21 C26 50.6(2)
C14 C19 C21 C26 -124.87(18)
C18 C19 C21 C22 -132.04(19)
C14 C19 C21 C22 52.5(2)
C26 C21 C22 C23 2.1(3)
C19 C21 C22 C23 -175.28(17)
C26 C21 C22 N4 -175.95(15)
C19 C21 C22 N4 6.7(3)
C21 C22 C23 C24 -1.0(3)
N4 C22 C23 C24 177.15(16)
C22 C23 C24 C25 -1.0(3)
C23 C24 C25 C26 1.7(3)
C24 C25 C26 C21 -0.6(3)
C22 C21 C26 C25 -1.3(3)
C19 C21 C26 C25 176.29(16)
C3 C2 N1 O3 -1.4(2)
C1 C2 N1 O3 178.36(16)
C3 C2 N1 O2 178.17(16)
C1 C2 N1 O2 -2.0(2)
C10 C9 N2 O5 23.9(2)
C8 C9 N2 O5 -158.62(16)
C10 C9 N2 O4 -154.34(15)
C8 C9 N2 O4 23.1(2)
C16 C15 N3 O7 2.5(2)
C14 C15 N3 O7 -176.81(16)
C16 C15 N3 O8 -177.87(16)
C14 C15 N3 O8 2.9(2)
C23 C22 N4 O10 25.3(2)
C21 C22 N4 O10 -156.58(17)
C23 C22 N4 O9 -152.82(16)
C21 C22 N4 O9 25.3(2)
